data_4116392
loop_
_publ_author_name
'Karsten Meyer'
'Eckhard Bill'
'Bernd Mienert'
'Thomas Weyherm\"uller'
'Karl Wieghardt'

_publ_section_title
;
 Photolysis of cis- and trans-[FeIII(cyclam)(N3)2]+ Complexes:
 Spectroscopic Characterization of a Nitridoiron(V) Species
;
_journal_name_full 'Journal of the American Chemical Society'
_journal_page_first 4859
_journal_page_last 4876
_journal_paper_doi 10.1021/ja983454t
_journal_volume 121
_journal_year 1999
_chemical_formula_structural '[C10 H24 Fe N10]+, (ClO4)-'
_chemical_formula_sum 'C10 H24 Cl Fe N10 O4'
_chemical_formula_weight 439.69
_chemical_name_systematic
; 
 ? 
;
_space_group_IT_number 14
_symmetry_cell_setting monoclinic
_symmetry_space_group_name_Hall '-P 2ybc'
_symmetry_space_group_name_H-M 'P 1 21/c 1'
_atom_sites_solution_hydrogens geom
_atom_sites_solution_primary direct
_atom_sites_solution_secondary difmap
_audit_creation_method SHELXL
_cell_angle_alpha 90.00
_cell_angle_beta 99.53(2)
_cell_angle_gamma 90.00
_cell_formula_units_Z 4
_cell_length_a 13.641(2)
_cell_length_b 8.851(1)
_cell_length_c 15.266(3)
_cell_measurement_reflns_used 7193
_cell_measurement_temperature 100(2)
_cell_volume 1817.7(5)
_computing_cell_refinement 'Siemens SAINT'
_computing_data_collection 'Siemens SAINT'
_computing_data_reduction 'Siemens SAINT'
_computing_molecular_graphics 'Siemens ShelXTL'
_computing_publication_material 'Siemens ShelXTL'
_computing_structure_refinement 'SHELXL-93 (Sheldrick, 1993)'
_computing_structure_solution 'SHELXS-86 (Sheldrick, 1990)'
_diffrn_ambient_temperature 100(2)
_diffrn_measurement_device 'Siemens SMART CCD Detector'
_diffrn_measurement_method '\w-scan, 0.3 deg/frame'
_diffrn_radiation_monochromator graphite
_diffrn_radiation_source 'fine-focus sealed tube'
_diffrn_radiation_type MoK\a
_diffrn_radiation_wavelength 0.71073
_diffrn_reflns_av_R_equivalents 0.0709
_diffrn_reflns_av_sigmaI/netI 0.0419
_diffrn_reflns_limit_h_max 18
_diffrn_reflns_limit_h_min -20
_diffrn_reflns_limit_k_max 13
_diffrn_reflns_limit_k_min -12
_diffrn_reflns_limit_l_max 19
_diffrn_reflns_limit_l_min -23
_diffrn_reflns_number 14529
_diffrn_reflns_theta_max 25.00
_diffrn_reflns_theta_min 2.67
_exptl_absorpt_coefficient_mu 1.018
_exptl_absorpt_correction_T_max 0.903
_exptl_absorpt_correction_T_min 0.820
_exptl_absorpt_correction_type 'SADABS, G. Sheldrick 1994'
_exptl_crystal_colour red
_exptl_crystal_density_diffrn 1.607
_exptl_crystal_description 'transparent octahedron '
_exptl_crystal_F_000 916
_exptl_crystal_size_max 0.45
_exptl_crystal_size_mid 0.45
_exptl_crystal_size_min 0.38
_refine_diff_density_max 0.530
_refine_diff_density_min -0.397
_refine_diff_density_rms 0.067
_refine_ls_extinction_method none
_refine_ls_goodness_of_fit_all 1.063
_refine_ls_goodness_of_fit_obs 1.091
_refine_ls_matrix_type full
_refine_ls_number_parameters 235
_refine_ls_number_reflns 3037
_refine_ls_number_restraints 0
_refine_ls_restrained_S_all 1.091
_refine_ls_restrained_S_obs 1.091
_refine_ls_R_factor_all 0.0535
_refine_ls_R_factor_obs 0.0396
_refine_ls_shift/esd_max 0.001
_refine_ls_shift/esd_mean 0.000
_refine_ls_structure_factor_coef Fsqd
_refine_ls_weighting_details 'w=1/[\s^2^(Fo^2^)+(0.0279P)^2^+2.9940P] where P=(Fo^2^+2Fc^2^)/3'
_refine_ls_weighting_scheme calc
_refine_ls_wR_factor_all 0.0939
_refine_ls_wR_factor_obs 0.0849
_reflns_number_observed 2654
_reflns_number_total 3199
_reflns_observed_criterion >2sigma(I)
_cod_data_source_file ja983454t_2.cif
_cod_data_source_block (2)
_cod_depositor_comments
;
The following automatic conversions were performed:

'_refine_ls_weighting_scheme' value 'calc
w=1/[\s^2^(Fo^2^)+(0.0279P)^2^+2.9940P] where P=(Fo^2^+2Fc^2^)/3' was
changed to 'calc'. New tag '_refine_ls_weighting_details' was
created. The value of the new tag was set to
'w=1/[\s^2^(Fo^2^)+(0.0279P)^2^+2.9940P] where P=(Fo^2^+2Fc^2^)/3'.

Automatic conversion script
Id: cif_fix_values 3143 2015-03-26 13:38:13Z robertas 
;
_cod_original_cell_volume 1817.67(7)
_cod_database_code 4116392

loop_
_symmetry_equiv_pos_as_xyz
'x, y, z'
'-x, y+1/2, -z+1/2'
'-x, -y, -z'
'x, -y-1/2, z-1/2'

loop_
_atom_site_aniso_label
_atom_site_aniso_U_11
_atom_site_aniso_U_22
_atom_site_aniso_U_33
_atom_site_aniso_U_23
_atom_site_aniso_U_13
_atom_site_aniso_U_12
Fe1 0.0191(2) 0.0151(2) 0.0166(2) -0.0015(2) 0.00200(15) 0.0000(2)
N1 0.0240(13) 0.0157(12) 0.0236(13) -0.0010(10) 0.0010(10) 0.0037(10)
N2 0.0301(14) 0.0237(14) 0.0170(13) -0.0002(10) 0.0061(10) -0.0027(11)
N3 0.0187(13) 0.0212(13) 0.0232(13) -0.0033(10) 0.0014(10) 0.0002(10)
N4 0.036(2) 0.0182(13) 0.0214(13) 0.0043(11) 0.0033(11) -0.0020(11)
N5 0.033(2) 0.026(2) 0.039(2) -0.0113(13) 0.0040(12) 0.0065(12)
N6 0.0185(13) 0.0243(15) 0.0216(13) 0.0022(12) 0.0033(10) 0.0020(11)
N7 0.038(2) 0.027(2) 0.035(2) -0.0072(13) 0.0085(13) 0.0047(13)
N8 0.0285(15) 0.0226(15) 0.0253(14) -0.0046(11) -0.0007(11) -0.0022(11)
N9 0.0215(13) 0.023(2) 0.0187(13) 0.0001(11) 0.0019(10) 0.0020(11)
N10 0.041(2) 0.023(2) 0.035(2) -0.0071(13) -0.0025(13) 0.0049(13)
C1 0.033(2) 0.035(2) 0.030(2) -0.0014(15) 0.0149(15) -0.0051(15)
C2 0.029(2) 0.031(2) 0.035(2) -0.0039(15) 0.0109(14) -0.0056(14)
C3 0.018(2) 0.028(2) 0.038(2) -0.0060(14) 0.0021(13) -0.0015(13)
C4 0.031(2) 0.025(2) 0.022(2) 0.0005(13) -0.0054(13) 0.0052(13)
C5 0.043(2) 0.027(2) 0.0157(15) 0.0016(13) -0.0012(13) 0.0000(15)
C6 0.037(2) 0.037(2) 0.026(2) 0.0046(14) 0.0121(14) -0.011(2)
C7 0.030(2) 0.040(2) 0.032(2) -0.006(2) 0.0137(14) -0.006(2)
C8 0.020(2) 0.035(2) 0.036(2) -0.005(2) 0.0058(13) 0.0020(14)
C9 0.030(2) 0.022(2) 0.025(2) 0.0012(13) -0.0025(13) 0.0037(13)
C10 0.035(2) 0.021(2) 0.023(2) 0.0033(12) 0.0015(13) -0.0003(13)
Cl1 0.0298(4) 0.0179(4) 0.0240(4) -0.0011(3) 0.0002(3) -0.0021(3)
O1 0.040(2) 0.047(2) 0.099(2) -0.038(2) 0.009(2) 0.0038(13)
O2 0.064(2) 0.0393(15) 0.047(2) 0.0093(12) 0.0044(13) -0.0216(13)
O3 0.0482(14) 0.0244(12) 0.0253(12) -0.0056(10) -0.0024(10) 0.0016(11)
O4 0.071(2) 0.0361(14) 0.0261(13) 0.0072(11) -0.0068(12) -0.0030(13)

loop_
_atom_site_label
_atom_site_type_symbol
_atom_site_fract_x
_atom_site_fract_y
_atom_site_fract_z
_atom_site_U_iso_or_equiv
_atom_site_thermal_displace_type
_atom_site_occupancy
_atom_site_calc_flag
_atom_site_refinement_flags
Fe1 Fe 0.25461(3) 0.96818(4) 0.11468(3) 0.01704(13) Uani 1 d .
N1 N 0.3726(2) 1.0869(3) 0.2046(2) 0.0214(5) Uani 1 d .
H1 H 0.3490(2) 1.1798(3) 0.2158(2) 0.026 Uiso 1 calc R
N2 N 0.2858(2) 1.1241(3) 0.0144(2) 0.0233(6) Uani 1 d .
H2 H 0.2582(2) 1.0810(3) -0.0380(2) 0.028 Uiso 1 calc R
N3 N 0.1449(2) 1.1477(3) 0.1280(2) 0.0213(5) Uani 1 d .
H3 H 0.1734(2) 1.2123(3) 0.1712(2) 0.026 Uiso 1 calc R
N4 N 0.2242(2) 0.8909(3) 0.2405(2) 0.0253(6) Uani 1 d .
H4 H 0.2470(2) 0.7941(3) 0.2448(2) 0.030 Uiso 1 calc R
N5 N 0.3585(2) 0.8158(3) 0.1060(2) 0.0329(7) Uani 1 d .
N6 N 0.3688(2) 0.6987(3) 0.0696(2) 0.0215(5) Uani 1 d .
N7 N 0.3839(2) 0.5869(3) 0.0366(2) 0.0328(6) Uani 1 d .
N8 N 0.1449(2) 0.8619(3) 0.0391(2) 0.0261(6) Uani 1 d .
N9 N 0.1369(2) 0.7337(3) 0.0114(2) 0.0214(5) Uani 1 d .
N10 N 0.1250(2) 0.6149(3) -0.0174(2) 0.0342(7) Uani 1 d .
C1 C 0.3922(2) 1.1483(4) 0.0064(2) 0.0318(8) Uani 1 d .
H1A H 0.3954(2) 1.2175(4) -0.0424(2) 0.038 Uiso 1 calc R
H1B H 0.4203(2) 1.0528(4) -0.0084(2) 0.038 Uiso 1 calc R
C2 C 0.4555(2) 1.2110(4) 0.0898(2) 0.0308(7) Uani 1 d .
H2A H 0.5210(2) 1.2338(4) 0.0764(2) 0.037 Uiso 1 calc R
H2B H 0.4263(2) 1.3054(4) 0.1049(2) 0.037 Uiso 1 calc R
C3 C 0.4676(2) 1.1086(4) 0.1707(2) 0.0282(7) Uani 1 d .
H3A H 0.4924(2) 1.0111(4) 0.1553(2) 0.034 Uiso 1 calc R
H3B H 0.5164(2) 1.1521(4) 0.2173(2) 0.034 Uiso 1 calc R
C4 C 0.3875(2) 1.0006(4) 0.2886(2) 0.0274(7) Uani 1 d .
H4A H 0.4285(2) 1.0580(4) 0.3350(2) 0.033 Uiso 1 calc R
H4B H 0.4207(2) 0.9058(4) 0.2810(2) 0.033 Uiso 1 calc R
C5 C 0.2868(2) 0.9709(4) 0.3141(2) 0.0291(7) Uani 1 d .
H5A H 0.2943(2) 0.9098(4) 0.3676(2) 0.035 Uiso 1 calc R
H5B H 0.2558(2) 1.0656(4) 0.3260(2) 0.035 Uiso 1 calc R
C6 C 0.1181(2) 0.8786(4) 0.2529(2) 0.0323(8) Uani 1 d .
H6A H 0.1160(2) 0.8376(4) 0.3114(2) 0.039 Uiso 1 calc R
H6B H 0.0845(2) 0.8077(4) 0.2096(2) 0.039 Uiso 1 calc R
C7 C 0.0619(2) 1.0268(4) 0.2434(2) 0.0332(8) Uani 1 d .
H7A H 0.0966(2) 1.0983(4) 0.2857(2) 0.040 Uiso 1 calc R
H7B H -0.0034(2) 1.0104(4) 0.2589(2) 0.040 Uiso 1 calc R
C8 C 0.0493(2) 1.0968(4) 0.1516(2) 0.0299(7) Uani 1 d .
H8A H 0.0193(2) 1.0232(4) 0.1082(2) 0.036 Uiso 1 calc R
H8B H 0.0045(2) 1.1823(4) 0.1492(2) 0.036 Uiso 1 calc R
C9 C 0.1295(2) 1.2318(4) 0.0424(2) 0.0266(7) Uani 1 d .
H9A H 0.0937(2) 1.3249(4) 0.0483(2) 0.032 Uiso 1 calc R
H9B H 0.0909(2) 1.1712(4) -0.0039(2) 0.032 Uiso 1 calc R
C10 C 0.2304(2) 1.2665(3) 0.0185(2) 0.0265(7) Uani 1 d .
H10A H 0.2225(2) 1.3172(3) -0.0386(2) 0.032 Uiso 1 calc R
H10B H 0.2671(2) 1.3330(3) 0.0627(2) 0.032 Uiso 1 calc R
Cl1 Cl 0.25190(5) 0.47586(8) 0.27502(5) 0.0244(2) Uani 1 d .
O1 O 0.3381(2) 0.4046(3) 0.2505(2) 0.0623(9) Uani 1 d .
O2 O 0.1913(2) 0.3632(3) 0.3065(2) 0.0505(7) Uani 1 d .
O3 O 0.2824(2) 0.5866(2) 0.34274(14) 0.0336(5) Uani 1 d .
O4 O 0.1966(2) 0.5467(3) 0.1982(2) 0.0461(7) Uani 1 d .

loop_
_atom_type_symbol
_atom_type_description
_atom_type_scat_dispersion_real
_atom_type_scat_dispersion_imag
_atom_type_scat_source
C C 0.0033 0.0016 'International Tables Vol C Tables 4.2.6.8 and 6.1.1.4'
H H 0.0000 0.0000 'International Tables Vol C Tables 4.2.6.8 and 6.1.1.4'
N N 0.0061 0.0033 'International Tables Vol C Tables 4.2.6.8 and 6.1.1.4'
O O 0.0106 0.0060 'International Tables Vol C Tables 4.2.6.8 and 6.1.1.4'
Cl Cl 0.1484 0.1585 'International Tables Vol C Tables 4.2.6.8 and 6.1.1.4'
Fe Fe 0.3463 0.8444 'International Tables Vol C Tables 4.2.6.8 and 6.1.1.4'

loop_
_geom_angle_atom_site_label_1
_geom_angle_atom_site_label_2
_geom_angle_atom_site_label_3
_geom_angle
N8 Fe1 N5 96.77(11)
N8 Fe1 N4 97.54(10)
N5 Fe1 N4 95.17(11)
N8 Fe1 N2 96.32(10)
N5 Fe1 N2 99.27(11)
N4 Fe1 N2 158.63(10)
N8 Fe1 N1 177.08(10)
N5 Fe1 N1 84.81(10)
N4 Fe1 N1 79.85(9)
N2 Fe1 N1 85.83(9)
N8 Fe1 N3 86.39(10)
N5 Fe1 N3 176.78(10)
N4 Fe1 N3 84.97(9)
N2 Fe1 N3 79.74(9)
N1 Fe1 N3 92.05(9)
C4 N1 C3 111.5(2)
C4 N1 Fe1 106.0(2)
C3 N1 Fe1 115.8(2)
C10 N2 C1 113.1(2)
C10 N2 Fe1 110.8(2)
C1 N2 Fe1 117.4(2)
C8 N3 C9 111.4(2)
C8 N3 Fe1 116.1(2)
C9 N3 Fe1 106.1(2)
C5 N4 C6 113.0(2)
C5 N4 Fe1 110.9(2)
C6 N4 Fe1 118.1(2)
N6 N5 Fe1 139.8(2)
N7 N6 N5 176.4(3)
N9 N8 Fe1 132.0(2)
N10 N9 N8 176.6(3)
N2 C1 C2 114.1(2)
C3 C2 C1 115.7(3)
N1 C3 C2 112.1(2)
N1 C4 C5 108.3(2)
N4 C5 C4 108.9(2)
N4 C6 C7 114.2(3)
C6 C7 C8 114.9(3)
N3 C8 C7 112.3(3)
N3 C9 C10 108.2(2)
N2 C10 C9 109.2(2)
O2 Cl1 O4 109.0(2)
O2 Cl1 O3 110.5(2)
O4 Cl1 O3 110.00(14)
O2 Cl1 O1 109.0(2)
O4 Cl1 O1 108.8(2)
O3 Cl1 O1 109.6(2)

loop_
_geom_bond_atom_site_label_1
_geom_bond_atom_site_label_2
_geom_bond_distance
Fe1 N8 1.970(3)
Fe1 N5 1.976(3)
Fe1 N4 2.144(2)
Fe1 N2 2.155(2)
Fe1 N1 2.201(2)
Fe1 N3 2.215(2)
N1 C4 1.478(4)
N1 C3 1.486(4)
N2 C10 1.476(4)
N2 C1 1.493(4)
N3 C8 1.479(4)
N3 C9 1.489(4)
N4 C5 1.475(4)
N4 C6 1.493(4)
N5 N6 1.194(4)
N6 N7 1.145(4)
N8 N9 1.210(4)
N9 N10 1.141(4)
C1 C2 1.520(5)
C2 C3 1.519(5)
C4 C5 1.511(5)
C6 C7 1.514(5)
C7 C8 1.515(5)
C9 C10 1.513(4)
Cl1 O2 1.428(2)
Cl1 O4 1.430(2)
Cl1 O3 1.435(2)
Cl1 O1 1.438(3)
